data_7104670
loop_
_publ_author_name
'Bullock, Sam'
'Gillie, Lisa J'
'Harding, Lindsay P'
'Rice, Craig R'
'Riis-Johannessen, Thomas'
'Whitehead, Martina'

_publ_section_title
;
 Isomeric pyridyl-thiazole donor units for metal ion recognition in bi-
 and tri-metallic helicates.
;
_journal_issue 32
_journal_name_full 'Chemical communications (Cambridge, England)'
_journal_page_first 4856
_journal_page_last 4858
_journal_paper_doi 10.1039/b908911j
_journal_volume 34
_journal_year 2009
_chemical_formula_moiety '[Zn2(C28H20N6S2O)2][ClO4]4.3MeCN.1Et2O'
_chemical_formula_sum 'C66 H59 Cl4 N15 O19 S4 Zn2'
_chemical_formula_weight 1767.06
_chemical_name_systematic
;
?
;
_space_group_IT_number 2
_symmetry_cell_setting triclinic
_symmetry_space_group_name_Hall '-P 1'
_symmetry_space_group_name_H-M 'P -1'
_atom_sites_solution_hydrogens geom
_atom_sites_solution_primary direct
_atom_sites_solution_secondary difmap
_audit_creation_method SHELXL-97
_cell_angle_alpha 101.2690(10)
_cell_angle_beta 97.5310(10)
_cell_angle_gamma 99.0220(10)
_cell_formula_units_Z 2
_cell_length_a 12.4711(7)
_cell_length_b 14.3884(9)
_cell_length_c 22.2744(13)
_cell_measurement_reflns_used 1000
_cell_measurement_temperature 100(2)
_cell_measurement_theta_max 27.48
_cell_measurement_theta_min 1.00
_cell_volume 3817.0(4)
_computing_cell_refinement 'SAINT (Bruker, 2001)'
_computing_data_collection 'SMART (Bruker, 2001)'
_computing_data_reduction 'SHELXTL (Bruker, 2001)'
_computing_molecular_graphics 'SHELXTL (Bruker, 2001)'
_computing_publication_material 'SHELXTL (Bruker, 2001)'
_computing_structure_refinement 'SHELXTL (Bruker, 2001)'
_computing_structure_solution 'SHELXTL (Bruker, 2001)'
_diffrn_ambient_temperature 100(2)
_diffrn_detector_area_resol_mean 5.6
_diffrn_measured_fraction_theta_full 0.998
_diffrn_measured_fraction_theta_max 0.998
_diffrn_measurement_device_type 'CCD area detector'
_diffrn_measurement_method 'frames each covering 0.3\% in\w'
_diffrn_radiation_monochromator graphite
_diffrn_radiation_source 'fine-focus sealed tube'
_diffrn_radiation_type MoK\a
_diffrn_radiation_wavelength 0.71073
_diffrn_reflns_av_R_equivalents 0.0745
_diffrn_reflns_av_sigmaI/netI 0.0907
_diffrn_reflns_limit_h_max 16
_diffrn_reflns_limit_h_min -16
_diffrn_reflns_limit_k_max 18
_diffrn_reflns_limit_k_min -18
_diffrn_reflns_limit_l_max 28
_diffrn_reflns_limit_l_min -28
_diffrn_reflns_number 67179
_diffrn_reflns_theta_full 27.48
_diffrn_reflns_theta_max 27.48
_diffrn_reflns_theta_min 0.95
_exptl_absorpt_coefficient_mu 0.957
_exptl_absorpt_correction_T_max 1.00000
_exptl_absorpt_correction_T_min 0.88934
_exptl_absorpt_correction_type multi-scan
_exptl_absorpt_process_details 'SADABS (Sheldrick, 1996)'
_exptl_crystal_colour colourless
_exptl_crystal_density_diffrn 1.537
_exptl_crystal_density_method 'not measured'
_exptl_crystal_description prism
_exptl_crystal_F_000 1808
_exptl_crystal_size_max 0.1
_exptl_crystal_size_mid 0.07
_exptl_crystal_size_min 0.06
_platon_squeeze_details
;
;
_refine_diff_density_max 0.611
_refine_diff_density_min -0.699
_refine_diff_density_rms 0.085
_refine_ls_extinction_method none
_refine_ls_goodness_of_fit_ref 0.881
_refine_ls_hydrogen_treatment constr
_refine_ls_matrix_type full
_refine_ls_number_parameters 882
_refine_ls_number_reflns 17470
_refine_ls_number_restraints 0
_refine_ls_restrained_S_all 0.881
_refine_ls_R_factor_all 0.1013
_refine_ls_R_factor_gt 0.0561
_refine_ls_shift/su_max 0.001
_refine_ls_shift/su_mean 0.000
_refine_ls_structure_factor_coef Fsqd
_refine_ls_weighting_details 'calc w=1/[\s^2^(Fo^2^)+(0.1000P)^2^+0.0000P] where P=(Fo^2^+2Fc^2^)/3'
_refine_ls_weighting_scheme calc
_refine_ls_wR_factor_gt 0.1445
_refine_ls_wR_factor_ref 0.1628
_reflns_number_gt 10293
_reflns_number_total 17470
_reflns_threshold_expression >2sigma(I)
_cod_data_source_file b908911j.txt
_cod_data_source_block 2
_cod_depositor_comments
;
The following automatic conversions were performed:
'_symmetry_cell_setting' value 'Triclinic' changed to 'triclinic'
according to '/home/saulius/struct/CIF-dictionaries/cif_core.dic'
dictionary named 'cif_core.dic' version 2.4.1 from 2010-06-29.

Automatic conversion script
Id: cif_fix_enum 1527 2010-12-29 10:47:43Z saulius 
;
_cod_original_sg_symbol_H-M P-1
_cod_database_code 7104670

loop_
_symmetry_equiv_pos_as_xyz
'x, y, z'
'-x, -y, -z'

loop_
_atom_site_label
_atom_site_type_symbol
_atom_site_fract_x
_atom_site_fract_y
_atom_site_fract_z
_atom_site_U_iso_or_equiv
_atom_site_adp_type
_atom_site_occupancy
_atom_site_symmetry_multiplicity
_atom_site_calc_flag
_atom_site_refinement_flags
_atom_site_disorder_assembly
_atom_site_disorder_group
Zn1 Zn 0.84468(4) 0.82380(3) 0.62218(2) 0.03023(13) Uani 1 1 d . . .
Zn2 Zn 0.61900(4) 0.59393(3) 0.84630(2) 0.02886(12) Uani 1 1 d . . .
N11 N 1.0224(3) 0.8647(2) 0.62723(15) 0.0286(7) Uani 1 1 d . . .
C12 C 1.0734(3) 0.7884(3) 0.61317(17) 0.0280(8) Uani 1 1 d . . .
C13 C 1.1862(3) 0.8009(3) 0.6192(2) 0.0389(10) Uani 1 1 d . . .
H13 H 1.2203 0.7468 0.6080 0.047 Uiso 1 1 calc R . .
C14 C 1.2499(4) 0.8915(3) 0.6413(2) 0.0418(11) Uani 1 1 d . . .
H14 H 1.3279 0.9007 0.6463 0.050 Uiso 1 1 calc R . .
C15 C 1.1976(4) 0.9689(3) 0.6562(2) 0.0451(11) Uani 1 1 d . . .
H15 H 1.2396 1.0323 0.6714 0.054 Uiso 1 1 calc R . .
C16 C 1.0847(3) 0.9536(3) 0.6488(2) 0.0366(10) Uani 1 1 d . . .
H16 H 1.0495 1.0071 0.6591 0.044 Uiso 1 1 calc R . .
N21 N 0.8888(2) 0.6983(2) 0.59584(15) 0.0274(7) Uani 1 1 d . . .
C22 C 0.8254(3) 0.6124(3) 0.58154(18) 0.0289(9) Uani 1 1 d . . .
S23 S 0.89680(9) 0.52132(7) 0.56404(5) 0.0345(2) Uani 1 1 d . . .
C24 C 1.0176(3) 0.6038(3) 0.57769(18) 0.0324(9) Uani 1 1 d . . .
H24 H 1.0880 0.5879 0.5744 0.039 Uiso 1 1 calc R . .
C25 C 0.9982(3) 0.6955(3) 0.59396(17) 0.0277(8) Uani 1 1 d . . .
N31 N 0.6817(2) 0.6872(2) 0.61469(14) 0.0243(7) Uani 1 1 d . . .
C32 C 0.7090(3) 0.6034(3) 0.58686(17) 0.0261(8) Uani 1 1 d . . .
C33 C 0.6338(3) 0.5176(3) 0.56639(17) 0.0311(9) Uani 1 1 d . . .
H33 H 0.6558 0.4607 0.5465 0.037 Uiso 1 1 calc R . .
C34 C 0.5263(3) 0.5165(3) 0.57553(19) 0.0343(10) Uani 1 1 d . . .
H34 H 0.4731 0.4584 0.5620 0.041 Uiso 1 1 calc R . .
C35 C 0.4969(3) 0.5997(3) 0.60422(18) 0.0316(9) Uani 1 1 d . . .
H35 H 0.4232 0.6001 0.6109 0.038 Uiso 1 1 calc R . .
C36 C 0.5774(3) 0.6843(3) 0.62367(17) 0.0284(8) Uani 1 1 d . . .
C37 C 0.5497(3) 0.7793(3) 0.65490(19) 0.0302(9) Uani 1 1 d . . .
H37A H 0.6140 0.8164 0.6859 0.045 Uiso 1 1 calc R . .
H37B H 0.5355 0.8177 0.6233 0.045 Uiso 1 1 calc R . .
O1 O 0.4563(2) 0.76676(19) 0.68497(12) 0.0285(6) Uani 1 1 d . . .
N41 N 0.6201(2) 0.7652(2) 0.83101(14) 0.0250(7) Uani 1 1 d . . .
C42 C 0.6831(3) 0.8271(3) 0.88126(17) 0.0226(8) Uani 1 1 d . . .
C43 C 0.6842(3) 0.9250(3) 0.89356(19) 0.0300(9) Uani 1 1 d . . .
H43 H 0.7293 0.9664 0.9295 0.036 Uiso 1 1 calc R . .
C44 C 0.6189(3) 0.9618(3) 0.85284(19) 0.0327(9) Uani 1 1 d . . .
H44 H 0.6189 1.0291 0.8599 0.039 Uiso 1 1 calc R . .
C45 C 0.5539(3) 0.8997(3) 0.80184(19) 0.0323(9) Uani 1 1 d . . .
H45 H 0.5078 0.9238 0.7735 0.039 Uiso 1 1 calc R . .
C46 C 0.5555(3) 0.8011(3) 0.79166(17) 0.0256(8) Uani 1 1 d . . .
C47 C 0.4788(3) 0.7285(3) 0.73944(18) 0.0305(9) Uani 1 1 d . . .
H47A H 0.5122 0.6707 0.7286 0.046 Uiso 1 1 calc R . .
H47B H 0.4086 0.7082 0.7537 0.046 Uiso 1 1 calc R . .
N51 N 0.7267(2) 0.6856(2) 0.91309(14) 0.0235(7) Uani 1 1 d . . .
C52 C 0.7457(3) 0.7801(3) 0.92266(17) 0.0261(8) Uani 1 1 d . . .
S53 S 0.84434(8) 0.83274(7) 0.98676(5) 0.0335(2) Uani 1 1 d . . .
C54 C 0.8566(3) 0.7213(3) 0.99999(19) 0.0322(9) Uani 1 1 d . . .
H54 H 0.9054 0.7101 1.0332 0.039 Uiso 1 1 calc R . .
C55 C 0.7870(3) 0.6513(3) 0.95637(17) 0.0255(8) Uani 1 1 d . . .
N61 N 0.6853(3) 0.4993(2) 0.89948(15) 0.0285(7) Uani 1 1 d . . .
C62 C 0.7655(3) 0.5454(3) 0.94809(19) 0.0292(9) Uani 1 1 d . . .
C63 C 0.8191(4) 0.4967(3) 0.9859(2) 0.0449(11) Uani 1 1 d . . .
H63 H 0.8757 0.5305 1.0193 0.054 Uiso 1 1 calc R . .
C64 C 0.7891(4) 0.3970(4) 0.9743(2) 0.0530(13) Uani 1 1 d . . .
H64 H 0.8247 0.3616 1.0000 0.064 Uiso 1 1 calc R . .
C65 C 0.7076(5) 0.3500(3) 0.9254(3) 0.0555(14) Uani 1 1 d . . .
H65 H 0.6858 0.2818 0.9169 0.067 Uiso 1 1 calc R . .
C66 C 0.6587(4) 0.4029(3) 0.8894(2) 0.0388(10) Uani 1 1 d . . .
H66 H 0.6028 0.3698 0.8554 0.047 Uiso 1 1 calc R . .
N71 N 0.7618(3) 0.8627(2) 0.54338(15) 0.0282(7) Uani 1 1 d . . .
C72 C 0.7080(3) 0.9377(3) 0.55724(18) 0.0265(8) Uani 1 1 d . . .
C73 C 0.6487(3) 0.9711(3) 0.51188(18) 0.0280(8) Uani 1 1 d . . .
H73 H 0.6119 1.0235 0.5226 0.034 Uiso 1 1 calc R . .
C74 C 0.6443(3) 0.9269(3) 0.4510(2) 0.0362(10) Uani 1 1 d . . .
H74 H 0.6036 0.9484 0.4190 0.043 Uiso 1 1 calc R . .
C75 C 0.6982(4) 0.8518(3) 0.4361(2) 0.0397(11) Uani 1 1 d . . .
H75 H 0.6962 0.8215 0.3939 0.048 Uiso 1 1 calc R . .
C76 C 0.7556(4) 0.8208(3) 0.48357(19) 0.0346(9) Uani 1 1 d . . .
H76 H 0.7919 0.7679 0.4733 0.042 Uiso 1 1 calc R . .
N81 N 0.7880(2) 0.9382(2) 0.66167(15) 0.0252(7) Uani 1 1 d . . .
C82 C 0.8014(3) 0.9791(3) 0.72073(18) 0.0251(8) Uani 1 1 d . . .
S83 S 0.72980(10) 1.07153(8) 0.73419(5) 0.0383(3) Uani 1 1 d . . .
C84 C 0.6841(3) 1.0538(3) 0.65633(19) 0.0340(9) Uani 1 1 d . . .
H84 H 0.6377 1.0908 0.6381 0.041 Uiso 1 1 calc R . .
C85 C 0.7229(3) 0.9799(3) 0.62420(18) 0.0273(8) Uani 1 1 d . . .
N91 N 0.8956(2) 0.8572(2) 0.74287(14) 0.0264(7) Uani 1 1 d . . .
C92 C 0.8674(3) 0.9424(3) 0.76641(18) 0.0272(8) Uani 1 1 d . . .
C93 C 0.8990(3) 0.9905(3) 0.82762(18) 0.0319(9) Uani 1 1 d . . .
H93 H 0.8781 1.0506 0.8421 0.038 Uiso 1 1 calc R . .
C94 C 0.9621(3) 0.9495(3) 0.86772(19) 0.0325(9) Uani 1 1 d . . .
H94 H 0.9843 0.9805 0.9103 0.039 Uiso 1 1 calc R . .
C95 C 0.9918(3) 0.8623(3) 0.84426(19) 0.0306(9) Uani 1 1 d . . .
H95 H 1.0354 0.8329 0.8705 0.037 Uiso 1 1 calc R . .
C96 C 0.9570(3) 0.8185(3) 0.78178(18) 0.0258(8) Uani 1 1 d . . .
C97 C 0.9888(3) 0.7249(3) 0.75326(19) 0.0321(9) Uani 1 1 d . . .
H97A H 0.9275 0.6867 0.7207 0.048 Uiso 1 1 calc R . .
H97B H 1.0537 0.7392 0.7331 0.048 Uiso 1 1 calc R . .
O2 O 1.0138(2) 0.66893(19) 0.79716(12) 0.0302(6) Uani 1 1 d . . .
N101 N 0.7405(3) 0.5291(2) 0.76739(14) 0.0304(8) Uani 1 1 d . . .
C102 C 0.6764(4) 0.4542(3) 0.72416(19) 0.0367(10) Uani 1 1 d . . .
C103 C 0.7181(5) 0.3918(3) 0.6818(2) 0.0519(14) Uani 1 1 d . . .
H103 H 0.6709 0.3393 0.6529 0.062 Uiso 1 1 calc R . .
C104 C 0.8304(5) 0.4082(3) 0.6827(2) 0.0514(14) Uani 1 1 d . . .
H104 H 0.8616 0.3674 0.6537 0.062 Uiso 1 1 calc R . .
C105 C 0.8974(4) 0.4842(3) 0.7259(2) 0.0429(11) Uani 1 1 d . . .
H105 H 0.9748 0.4962 0.7270 0.051 Uiso 1 1 calc R . .
C106 C 0.8491(4) 0.5430(3) 0.76800(18) 0.0323(9) Uani 1 1 d . . .
C107 C 0.9189(3) 0.6260(3) 0.81770(19) 0.0344(9) Uani 1 1 d . . .
H07A H 0.8740 0.6755 0.8294 0.052 Uiso 1 1 calc R . .
H07B H 0.9421 0.6018 0.8551 0.052 Uiso 1 1 calc R . .
N111 N 0.5278(3) 0.5033(2) 0.77347(17) 0.0362(8) Uani 1 1 d . . .
C112 C 0.5595(4) 0.4469(3) 0.7282(2) 0.0420(11) Uani 1 1 d . . .
S113 S 0.45116(14) 0.37123(10) 0.67766(6) 0.0672(5) Uani 1 1 d . . .
C114 C 0.3618(4) 0.4198(4) 0.7213(2) 0.0581(15) Uani 1 1 d . . .
H114 H 0.2840 0.4002 0.7118 0.070 Uiso 1 1 calc R . .
C115 C 0.4152(4) 0.4892(3) 0.7707(2) 0.0481(13) Uani 1 1 d . . .
N121 N 0.4571(3) 0.6069(3) 0.86396(18) 0.0369(8) Uani 1 1 d . . .
C122 C 0.3760(3) 0.5526(3) 0.8203(2) 0.0434(12) Uani 1 1 d . . .
C123 C 0.2670(4) 0.5626(5) 0.8191(3) 0.0687(18) Uani 1 1 d . . .
H123 H 0.2107 0.5238 0.7872 0.082 Uiso 1 1 calc R . .
C124 C 0.2431(5) 0.6296(5) 0.8651(4) 0.0741(19) Uani 1 1 d . . .
H124 H 0.1689 0.6369 0.8659 0.089 Uiso 1 1 calc R . .
C125 C 0.3245(4) 0.6864(4) 0.9102(3) 0.0658(17) Uani 1 1 d . . .
H125 H 0.3080 0.7339 0.9419 0.079 Uiso 1 1 calc R . .
C126 C 0.4319(4) 0.6732(3) 0.9086(2) 0.0464(12) Uani 1 1 d . . .
H126 H 0.4892 0.7121 0.9400 0.056 Uiso 1 1 calc R . .
Cl1A Cl 0.14421(8) 0.84297(7) 0.00985(5) 0.0313(2) Uani 1 1 d . . .
O1A O 0.1193(2) 0.93032(19) -0.00551(14) 0.0419(8) Uani 1 1 d . . .
O2A O 0.0931(3) 0.8248(2) 0.06177(14) 0.0494(9) Uani 1 1 d . . .
O3A O 0.2619(2) 0.8520(2) 0.02622(16) 0.0461(8) Uani 1 1 d . . .
O4A O 0.1025(2) 0.76371(19) -0.04273(13) 0.0335(6) Uani 1 1 d . . .
Cl1B Cl 0.39138(9) 0.76328(7) 0.48685(5) 0.0340(2) Uani 1 1 d . . .
O1B O 0.3741(3) 0.7985(2) 0.43056(14) 0.0562(10) Uani 1 1 d . . .
O2B O 0.4095(3) 0.8438(2) 0.53858(13) 0.0420(7) Uani 1 1 d . . .
O3B O 0.4851(3) 0.7171(2) 0.48729(15) 0.0458(8) Uani 1 1 d . . .
O4B O 0.2963(3) 0.6949(2) 0.48985(18) 0.0546(9) Uani 1 1 d . . .
Cl1C Cl 0.13959(9) 0.40156(7) 0.60703(5) 0.0363(2) Uani 1 1 d . . .
O1C O 0.2309(3) 0.4447(4) 0.5849(2) 0.0869(14) Uani 1 1 d . . .
O2C O 0.1189(4) 0.4619(3) 0.66046(17) 0.0835(15) Uani 1 1 d . . .
O3C O 0.1610(3) 0.3137(2) 0.62312(17) 0.0699(12) Uani 1 1 d . . .
O4C O 0.0454(3) 0.3815(2) 0.55902(15) 0.0548(9) Uani 1 1 d . . .
Cl1D Cl 0.4948(3) 0.1836(3) 0.76305(16) 0.0325(9) Uiso 0.419(7) 1 d P A 1
O1D O 0.4360(6) 0.2538(6) 0.7883(4) 0.048(2) Uiso 0.419(7) 1 d P A 1
O2D O 0.5912(8) 0.2259(7) 0.7541(5) 0.041(3) Uiso 0.419(7) 1 d P A 1
O3D O 0.4974(9) 0.1188(9) 0.8035(5) 0.072(3) Uiso 0.419(7) 1 d P A 1
O4D O 0.4234(9) 0.1340(8) 0.7039(6) 0.090(4) Uiso 0.419(7) 1 d P A 1
Cl1E Cl 0.4820(2) 0.1567(2) 0.75681(12) 0.0367(7) Uiso 0.581(7) 1 d P A 2
O1E O 0.3869(5) 0.2014(5) 0.7506(3) 0.059(2) Uiso 0.581(7) 1 d P A 2
O2E O 0.5770(6) 0.2139(5) 0.7356(4) 0.0408(19) Uiso 0.581(7) 1 d P A 2
O3E O 0.5227(6) 0.1553(5) 0.8226(3) 0.057(2) Uiso 0.581(7) 1 d P A 2
O4E O 0.4587(5) 0.0650(4) 0.7197(3) 0.0514(19) Uiso 0.581(7) 1 d P A 2
N1F N 0.9358(6) 0.1466(5) 0.6502(4) 0.079(3) Uiso 0.672(7) 1 d PG B 1
C1F C 0.9214(4) 0.1515(3) 0.5991(3) 0.056(2) Uiso 0.672(7) 1 d PG B 1
C2F C 0.9033(7) 0.1594(6) 0.5338(4) 0.056(2) Uiso 0.672(7) 1 d PG B 1
H1F H 0.9222 0.1037 0.5092 0.084 Uiso 0.672(7) 1 d PG B 1
H2F H 0.9460 0.2176 0.5286 0.084 Uiso 0.672(7) 1 d PG B 1
H3F H 0.8275 0.1614 0.5212 0.084 Uiso 0.672(7) 1 d PG B 1
N1G N 0.9799(12) 0.0370(10) 0.5166(6) 0.079(5) Uiso 0.328(7) 1 d PG . 2
C1G C 0.9385(8) 0.0968(7) 0.5330(4) 0.043(4) Uiso 0.328(7) 1 d PG B 2
C2G C 0.8857(16) 0.1738(13) 0.5533(9) 0.070(6) Uiso 0.328(7) 1 d PG B 2
H1G H 0.8378 0.1544 0.5783 0.104 Uiso 0.328(7) 1 d PG B 2
H2G H 0.8499 0.1921 0.5203 0.104 Uiso 0.328(7) 1 d PG B 2
H3G H 0.9371 0.2260 0.5753 0.104 Uiso 0.328(7) 1 d PG B 2

loop_
_atom_site_aniso_label
_atom_site_aniso_U_11
_atom_site_aniso_U_22
_atom_site_aniso_U_33
_atom_site_aniso_U_23
_atom_site_aniso_U_13
_atom_site_aniso_U_12
Zn1 0.0320(3) 0.0271(2) 0.0336(3) 0.0074(2) 0.0043(2) 0.01160(19)
Zn2 0.0240(2) 0.0301(2) 0.0303(3) 0.00610(19) -0.00074(18) 0.00376(18)
N11 0.0297(17) 0.0295(17) 0.0293(18) 0.0105(14) 0.0059(14) 0.0074(14)
C12 0.032(2) 0.033(2) 0.023(2) 0.0100(16) 0.0103(16) 0.0077(16)
C13 0.030(2) 0.052(3) 0.041(3) 0.016(2) 0.0153(19) 0.011(2)
C14 0.027(2) 0.056(3) 0.044(3) 0.017(2) 0.0115(19) 0.001(2)
C15 0.040(3) 0.040(3) 0.052(3) 0.012(2) 0.005(2) -0.005(2)
C16 0.039(2) 0.033(2) 0.038(2) 0.0117(19) 0.0091(19) 0.0018(18)
N21 0.0254(17) 0.0315(17) 0.0262(18) 0.0069(14) 0.0068(13) 0.0054(13)
C22 0.036(2) 0.0256(19) 0.024(2) 0.0034(16) 0.0023(17) 0.0072(16)
S23 0.0461(6) 0.0295(5) 0.0313(6) 0.0069(4) 0.0098(5) 0.0142(5)
C24 0.038(2) 0.039(2) 0.024(2) 0.0065(17) 0.0078(17) 0.0167(18)
C25 0.032(2) 0.034(2) 0.021(2) 0.0084(16) 0.0109(16) 0.0102(17)
N31 0.0247(16) 0.0243(16) 0.0254(17) 0.0084(13) 0.0033(13) 0.0066(13)
C32 0.033(2) 0.0272(19) 0.0162(18) 0.0040(15) 0.0010(15) 0.0054(16)
C33 0.042(2) 0.030(2) 0.018(2) 0.0031(16) 0.0006(17) 0.0026(17)
C34 0.036(2) 0.032(2) 0.028(2) 0.0087(18) -0.0081(18) -0.0070(18)
C35 0.027(2) 0.041(2) 0.026(2) 0.0132(18) 0.0004(16) 0.0000(17)
C36 0.034(2) 0.035(2) 0.0195(19) 0.0130(16) 0.0025(16) 0.0071(17)
C37 0.028(2) 0.034(2) 0.031(2) 0.0139(17) 0.0037(17) 0.0028(16)
O1 0.0237(13) 0.0389(15) 0.0267(14) 0.0157(12) 0.0037(11) 0.0069(11)
N41 0.0208(15) 0.0311(17) 0.0246(17) 0.0081(13) 0.0035(13) 0.0071(13)
C42 0.0195(18) 0.0282(19) 0.0217(19) 0.0075(15) 0.0060(14) 0.0051(14)
C43 0.034(2) 0.029(2) 0.028(2) 0.0067(17) 0.0052(17) 0.0081(17)
C44 0.038(2) 0.029(2) 0.036(2) 0.0137(18) 0.0084(19) 0.0112(17)
C45 0.033(2) 0.040(2) 0.032(2) 0.0157(19) 0.0114(18) 0.0159(18)
C46 0.0243(19) 0.033(2) 0.0220(19) 0.0109(16) 0.0035(15) 0.0072(16)
C47 0.034(2) 0.035(2) 0.024(2) 0.0157(17) 0.0014(17) 0.0012(17)
N51 0.0219(16) 0.0243(16) 0.0262(17) 0.0079(13) 0.0036(13) 0.0072(12)
C52 0.0250(19) 0.0277(19) 0.027(2) 0.0089(16) 0.0056(16) 0.0027(15)
S53 0.0328(5) 0.0313(5) 0.0331(6) 0.0086(4) -0.0032(4) 0.0015(4)
C54 0.030(2) 0.038(2) 0.031(2) 0.0134(18) 0.0001(17) 0.0103(17)
C55 0.0202(18) 0.034(2) 0.026(2) 0.0137(17) 0.0045(15) 0.0082(15)
N61 0.0243(17) 0.0261(16) 0.0370(19) 0.0168(14) -0.0012(14) 0.0032(13)
C62 0.028(2) 0.033(2) 0.032(2) 0.0141(17) 0.0113(17) 0.0101(16)
C63 0.052(3) 0.044(3) 0.041(3) 0.013(2) 0.000(2) 0.018(2)
C64 0.065(3) 0.047(3) 0.055(3) 0.027(2) 0.002(3) 0.020(3)
C65 0.069(4) 0.033(2) 0.068(4) 0.025(2) 0.002(3) 0.011(2)
C66 0.041(2) 0.030(2) 0.047(3) 0.018(2) 0.005(2) 0.0024(18)
N71 0.0310(18) 0.0277(17) 0.0259(18) 0.0082(14) 0.0003(14) 0.0058(14)
C72 0.0227(19) 0.0251(19) 0.030(2) 0.0055(16) 0.0038(16) 0.0019(15)
C73 0.028(2) 0.0245(19) 0.031(2) 0.0133(17) 0.0000(17) 0.0007(15)
C74 0.037(2) 0.033(2) 0.036(2) 0.0167(19) -0.0035(19) -0.0030(18)
C75 0.052(3) 0.028(2) 0.033(2) 0.0069(18) 0.001(2) -0.0062(19)
C76 0.045(2) 0.029(2) 0.027(2) 0.0066(17) 0.0006(18) 0.0035(18)
N81 0.0256(16) 0.0238(16) 0.0285(18) 0.0079(13) 0.0069(13) 0.0068(13)
C82 0.0263(19) 0.0244(18) 0.028(2) 0.0095(16) 0.0083(16) 0.0080(15)
S83 0.0514(7) 0.0404(6) 0.0314(6) 0.0115(5) 0.0122(5) 0.0249(5)
C84 0.043(2) 0.039(2) 0.029(2) 0.0156(18) 0.0102(18) 0.0216(19)
C85 0.028(2) 0.029(2) 0.028(2) 0.0126(16) 0.0066(16) 0.0068(16)
N91 0.0262(17) 0.0297(17) 0.0252(17) 0.0077(14) 0.0051(13) 0.0085(13)
C92 0.028(2) 0.0258(19) 0.028(2) 0.0091(16) 0.0046(16) 0.0032(15)
C93 0.034(2) 0.034(2) 0.029(2) 0.0058(18) 0.0101(18) 0.0092(17)
C94 0.031(2) 0.035(2) 0.029(2) 0.0043(18) 0.0030(17) 0.0035(17)
C95 0.028(2) 0.038(2) 0.030(2) 0.0126(18) 0.0048(17) 0.0088(17)
C96 0.0242(19) 0.0287(19) 0.028(2) 0.0106(16) 0.0085(16) 0.0076(15)
C97 0.038(2) 0.034(2) 0.030(2) 0.0143(18) 0.0069(18) 0.0154(18)
O2 0.0323(15) 0.0359(15) 0.0299(15) 0.0155(12) 0.0096(12) 0.0153(12)
N101 0.045(2) 0.0268(17) 0.0190(17) 0.0063(13) 0.0005(14) 0.0074(15)
C102 0.059(3) 0.023(2) 0.026(2) 0.0082(17) -0.002(2) 0.0031(19)
C103 0.095(4) 0.036(2) 0.022(2) 0.0064(19) 0.008(2) 0.006(3)
C104 0.098(4) 0.037(3) 0.027(2) 0.009(2) 0.023(3) 0.020(3)
C105 0.061(3) 0.044(3) 0.031(2) 0.012(2) 0.017(2) 0.019(2)
C106 0.051(3) 0.028(2) 0.024(2) 0.0100(17) 0.0114(18) 0.0125(18)
C107 0.040(2) 0.036(2) 0.029(2) 0.0092(18) 0.0106(18) 0.0084(18)
N111 0.036(2) 0.0260(17) 0.044(2) 0.0142(16) -0.0065(16) 0.0009(15)
C112 0.060(3) 0.026(2) 0.033(2) 0.0139(19) -0.010(2) -0.007(2)
S113 0.0909(11) 0.0515(8) 0.0374(7) 0.0157(6) -0.0256(7) -0.0293(7)
C114 0.050(3) 0.070(3) 0.045(3) 0.030(3) -0.018(2) -0.017(3)
C115 0.032(2) 0.046(3) 0.062(3) 0.034(2) -0.022(2) -0.010(2)
N121 0.0248(18) 0.043(2) 0.050(2) 0.0265(18) 0.0047(16) 0.0095(15)
C122 0.025(2) 0.047(3) 0.065(3) 0.037(2) -0.001(2) 0.0043(19)
C123 0.024(3) 0.085(4) 0.104(5) 0.059(4) -0.010(3) 0.002(3)
C124 0.035(3) 0.089(5) 0.122(6) 0.061(4) 0.019(3) 0.031(3)
C125 0.041(3) 0.080(4) 0.103(5) 0.053(4) 0.033(3) 0.033(3)
C126 0.038(3) 0.050(3) 0.064(3) 0.028(3) 0.021(2) 0.016(2)
Cl1A 0.0310(5) 0.0274(5) 0.0348(5) 0.0089(4) -0.0025(4) 0.0078(4)
O1A 0.0479(18) 0.0287(15) 0.0468(19) 0.0112(13) -0.0131(14) 0.0137(13)
O2A 0.057(2) 0.0518(19) 0.0289(17) 0.0030(15) 0.0014(15) -0.0090(16)
O3A 0.0306(16) 0.0373(17) 0.068(2) 0.0150(16) -0.0069(15) 0.0087(13)
O4A 0.0393(16) 0.0277(14) 0.0319(16) 0.0035(12) 0.0011(13) 0.0097(12)
Cl1B 0.0447(6) 0.0291(5) 0.0290(5) 0.0087(4) 0.0029(4) 0.0086(4)
O1B 0.105(3) 0.0352(17) 0.0263(17) 0.0118(14) -0.0051(18) 0.0141(18)
O2B 0.059(2) 0.0376(16) 0.0278(16) 0.0058(13) -0.0008(14) 0.0107(14)
O3B 0.0484(19) 0.0377(17) 0.058(2) 0.0167(15) 0.0157(16) 0.0155(14)
O4B 0.0413(19) 0.0376(18) 0.082(3) 0.0080(17) 0.0127(18) 0.0049(14)
Cl1C 0.0388(6) 0.0400(6) 0.0311(5) 0.0057(4) 0.0009(4) 0.0175(4)
O1C 0.046(2) 0.139(4) 0.077(3) 0.054(3) 0.007(2) -0.015(2)
O2C 0.100(3) 0.111(3) 0.039(2) -0.017(2) -0.008(2) 0.076(3)
O3C 0.101(3) 0.042(2) 0.056(2) 0.0127(17) -0.030(2) 0.015(2)
O4C 0.053(2) 0.064(2) 0.0411(19) 0.0104(17) -0.0170(16) 0.0142(17)

loop_
_atom_type_symbol
_atom_type_description
_atom_type_scat_dispersion_real
_atom_type_scat_dispersion_imag
_atom_type_scat_source
C C 0.0033 0.0016 'International Tables Vol C Tables 4.2.6.8 and 6.1.1.4'
H H 0.0000 0.0000 'International Tables Vol C Tables 4.2.6.8 and 6.1.1.4'
N N 0.0061 0.0033 'International Tables Vol C Tables 4.2.6.8 and 6.1.1.4'
O O 0.0106 0.0060 'International Tables Vol C Tables 4.2.6.8 and 6.1.1.4'
S S 0.1246 0.1234 'International Tables Vol C Tables 4.2.6.8 and 6.1.1.4'
Cl Cl 0.1484 0.1585 'International Tables Vol C Tables 4.2.6.8 and 6.1.1.4'
Zn Zn 0.2839 1.4301 'International Tables Vol C Tables 4.2.6.8 and 6.1.1.4'

loop_
_geom_angle_atom_site_label_1
_geom_angle_atom_site_label_2
_geom_angle_atom_site_label_3
_geom_angle
_geom_angle_site_symmetry_1
_geom_angle_site_symmetry_3
_geom_angle_publ_flag
N21 Zn1 N81 168.48(13) . . ?
N21 Zn1 N71 109.42(13) . . ?
N81 Zn1 N71 78.26(13) . . ?
N21 Zn1 N11 77.42(12) . . ?
N81 Zn1 N11 108.67(12) . . ?
N71 Zn1 N11 109.35(12) . . ?
N111 Zn2 N51 172.44(14) . . ?
N111 Zn2 N121 78.66(15) . . ?
N51 Zn2 N121 108.41(13) . . ?
N111 Zn2 N61 102.77(13) . . ?
N51 Zn2 N61 77.64(12) . . ?
N121 Zn2 N61 110.00(13) . . ?
C16 N11 C12 118.7(3) . . ?
C16 N11 Zn1 127.1(3) . . ?
C12 N11 Zn1 113.7(2) . . ?
N11 C12 C13 121.1(4) . . ?
N11 C12 C25 113.8(3) . . ?
C13 C12 C25 125.0(4) . . ?
C12 C13 C14 120.1(4) . . ?
C12 C13 H13 119.9 . . ?
C14 C13 H13 119.9 . . ?
C13 C14 C15 118.5(4) . . ?
C13 C14 H14 120.7 . . ?
C15 C14 H14 120.7 . . ?
C16 C15 C14 119.6(4) . . ?
C16 C15 H15 120.2 . . ?
C14 C15 H15 120.2 . . ?
N11 C16 C15 121.9(4) . . ?
N11 C16 H16 119.0 . . ?
C15 C16 H16 119.0 . . ?
C22 N21 C25 113.3(3) . . ?
C22 N21 Zn1 127.4(3) . . ?
C25 N21 Zn1 119.3(2) . . ?
N21 C22 C32 119.5(3) . . ?
N21 C22 S23 112.8(3) . . ?
C32 C22 S23 127.5(3) . . ?
C22 S23 C24 90.40(19) . . ?
C25 C24 S23 110.5(3) . . ?
C25 C24 H24 124.8 . . ?
S23 C24 H24 124.8 . . ?
C24 C25 N21 113.0(4) . . ?
C24 C25 C12 131.2(4) . . ?
N21 C25 C12 115.7(3) . . ?
C36 N31 C32 117.4(3) . . ?
N31 C32 C33 123.1(4) . . ?
N31 C32 C22 113.5(3) . . ?
C33 C32 C22 123.4(3) . . ?
C34 C33 C32 118.6(4) . . ?
C34 C33 H33 120.7 . . ?
C32 C33 H33 120.7 . . ?
C35 C34 C33 119.5(4) . . ?
C35 C34 H34 120.3 . . ?
C33 C34 H34 120.3 . . ?
C34 C35 C36 118.9(4) . . ?
C34 C35 H35 120.5 . . ?
C36 C35 H35 120.5 . . ?
N31 C36 C35 122.5(4) . . ?
N31 C36 C37 115.9(3) . . ?
C35 C36 C37 121.6(4) . . ?
O1 C37 C36 112.9(3) . . ?
O1 C37 H37A 109.0 . . ?
C36 C37 H37A 109.0 . . ?
O1 C37 H37B 109.0 . . ?
C36 C37 H37B 109.0 . . ?
H37A C37 H37B 107.8 . . ?
C37 O1 C47 112.0(3) . . ?
C46 N41 C42 118.2(3) . . ?
N41 C42 C43 122.9(4) . . ?
N41 C42 C52 113.7(3) . . ?
C43 C42 C52 123.3(3) . . ?
C44 C43 C42 118.9(4) . . ?
C44 C43 H43 120.6 . . ?
C42 C43 H43 120.6 . . ?
C45 C44 C43 118.9(4) . . ?
C45 C44 H44 120.5 . . ?
C43 C44 H44 120.5 . . ?
C44 C45 C46 120.0(4) . . ?
C44 C45 H45 120.0 . . ?
C46 C45 H45 120.0 . . ?
N41 C46 C45 121.2(4) . . ?
N41 C46 C47 116.4(3) . . ?
C45 C46 C47 122.2(4) . . ?
O1 C47 C46 112.2(3) . . ?
O1 C47 H47A 109.2 . . ?
C46 C47 H47A 109.2 . . ?
O1 C47 H47B 109.2 . . ?
C46 C47 H47B 109.2 . . ?
H47A C47 H47B 107.9 . . ?
C52 N51 C55 113.6(3) . . ?
C52 N51 Zn2 126.9(3) . . ?
C55 N51 Zn2 119.4(2) . . ?
N51 C52 C42 119.6(3) . . ?
N51 C52 S53 112.0(3) . . ?
C42 C52 S53 128.4(3) . . ?
C54 S53 C52 90.26(19) . . ?
C55 C54 S53 110.4(3) . . ?
C55 C54 H54 124.8 . . ?
S53 C54 H54 124.8 . . ?
C54 C55 N51 113.7(3) . . ?
C54 C55 C62 131.2(4) . . ?
N51 C55 C62 115.1(3) . . ?
C66 N61 C62 117.7(4) . . ?
C66 N61 Zn2 128.3(3) . . ?
C62 N61 Zn2 114.0(2) . . ?
N61 C62 C63 122.1(4) . . ?
N61 C62 C55 113.7(3) . . ?
C63 C62 C55 124.2(4) . . ?
C62 C63 C64 118.7(5) . . ?
C62 C63 H63 120.7 . . ?
C64 C63 H63 120.7 . . ?
C65 C64 C63 119.4(5) . . ?
C65 C64 H64 120.3 . . ?
C63 C64 H64 120.3 . . ?
C66 C65 C64 118.7(5) . . ?
C66 C65 H65 120.6 . . ?
C64 C65 H65 120.6 . . ?
N61 C66 C65 123.4(4) . . ?
N61 C66 H66 118.3 . . ?
C65 C66 H66 118.3 . . ?
C76 N71 C72 118.1(3) . . ?
C76 N71 Zn1 127.3(3) . . ?
C72 N71 Zn1 114.6(3) . . ?
N71 C72 C73 122.2(4) . . ?
N71 C72 C85 113.4(3) . . ?
C73 C72 C85 124.4(3) . . ?
C74 C73 C72 118.3(4) . . ?
C74 C73 H73 120.8 . . ?
C72 C73 H73 120.8 . . ?
C73 C74 C75 120.4(4) . . ?
C73 C74 H74 119.8 . . ?
C75 C74 H74 119.8 . . ?
C74 C75 C76 118.7(4) . . ?
C74 C75 H75 120.6 . . ?
C76 C75 H75 120.6 . . ?
N71 C76 C75 122.3(4) . . ?
N71 C76 H76 118.9 . . ?
C75 C76 H76 118.9 . . ?
C82 N81 C85 113.7(3) . . ?
C82 N81 Zn1 128.2(3) . . ?
C85 N81 Zn1 118.1(2) . . ?
N81 C82 C92 120.2(3) . . ?
N81 C82 S83 112.1(3) . . ?
C92 C82 S83 127.6(3) . . ?
C84 S83 C82 90.36(19) . . ?
C85 C84 S83 110.8(3) . . ?
C85 C84 H84 124.6 . . ?
S83 C84 H84 124.6 . . ?
C84 C85 N81 113.0(3) . . ?
C84 C85 C72 131.5(4) . . ?
N81 C85 C72 115.4(3) . . ?
C96 N91 C92 117.5(3) . . ?
N91 C92 C93 123.4(4) . . ?
N91 C92 C82 113.6(3) . . ?
C93 C92 C82 123.0(3) . . ?
C92 C93 C94 118.7(4) . . ?
C92 C93 H93 120.7 . . ?
C94 C93 H93 120.7 . . ?
C95 C94 C93 118.6(4) . . ?
C95 C94 H94 120.7 . . ?
C93 C94 H94 120.7 . . ?
C94 C95 C96 119.2(4) . . ?
C94 C95 H95 120.4 . . ?
C96 C95 H95 120.4 . . ?
N91 C96 C95 122.6(3) . . ?
N91 C96 C97 115.7(3) . . ?
C95 C96 C97 121.6(4) . . ?
O2 C97 C96 113.0(3) . . ?
O2 C97 H97A 109.0 . . ?
C96 C97 H97A 109.0 . . ?
O2 C97 H97B 109.0 . . ?
C96 C97 H97B 109.0 . . ?
H97A C97 H97B 107.8 . . ?
C97 O2 C107 112.8(3) . . ?
C106 N101 C102 117.7(3) . . ?
N101 C102 C103 123.4(5) . . ?
N101 C102 C112 112.4(4) . . ?
C103 C102 C112 124.2(4) . . ?
C104 C103 C102 117.9(4) . . ?
C104 C103 H103 121.0 . . ?
C102 C103 H103 121.0 . . ?
C103 C104 C105 119.9(4) . . ?
C103 C104 H104 120.1 . . ?
C105 C104 H104 120.1 . . ?
C104 C105 C106 118.8(5) . . ?
C104 C105 H105 120.6 . . ?
C106 C105 H105 120.6 . . ?
N101 C106 C105 122.3(4) . . ?
N101 C106 C107 116.6(3) . . ?
C105 C106 C107 121.1(4) . . ?
O2 C107 C106 112.0(3) . . ?
O2 C107 H07A 109.2 . . ?
C106 C107 H07A 109.2 . . ?
O2 C107 H07B 109.2 . . ?
C106 C107 H07B 109.2 . . ?
H07A C107 H07B 107.9 . . ?
C112 N111 C115 113.7(4) . . ?
C112 N111 Zn2 128.5(3) . . ?
C115 N111 Zn2 117.6(3) . . ?
N111 C112 C102 120.3(4) . . ?
N111 C112 S113 112.7(4) . . ?
C102 C112 S113 127.0(4) . . ?
C114 S113 C112 89.6(2) . . ?
C115 C114 S113 111.9(4) . . ?
C115 C114 H114 124.1 . . ?
S113 C114 H114 124.1 . . ?
C114 C115 N111 112.1(5) . . ?
C114 C115 C122 132.5(5) . . ?
N111 C115 C122 115.4(4) . . ?
C122 N121 C126 118.6(4) . . ?
C122 N121 Zn2 114.6(3) . . ?
C126 N121 Zn2 126.0(3) . . ?
N121 C122 C123 122.4(5) . . ?
N121 C122 C115 113.4(4) . . ?
C123 C122 C115 123.9(5) . . ?
C124 C123 C122 118.0(6) . . ?
C124 C123 H123 121.0 . . ?
C122 C123 H123 121.0 . . ?
C123 C124 C125 120.8(5) . . ?
C123 C124 H124 119.6 . . ?
C125 C124 H124 119.6 . . ?
C124 C125 C126 118.4(6) . . ?
C124 C125 H125 120.8 . . ?
C126 C125 H125 120.8 . . ?
N121 C126 C125 121.8(5) . . ?
N121 C126 H126 119.1 . . ?
C125 C126 H126 119.1 . . ?
O1A Cl1A O4A 109.33(17) . . ?
O1A Cl1A O2A 109.7(2) . . ?
O4A Cl1A O2A 109.17(17) . . ?
O1A Cl1A O3A 109.74(18) . . ?
O4A Cl1A O3A 109.81(18) . . ?
O2A Cl1A O3A 109.0(2) . . ?
O2B Cl1B O3B 110.33(19) . . ?
O2B Cl1B O4B 109.9(2) . . ?
O3B Cl1B O4B 109.11(19) . . ?
O2B Cl1B O1B 108.17(18) . . ?
O3B Cl1B O1B 109.5(2) . . ?
O4B Cl1B O1B 109.9(2) . . ?
O1C Cl1C O2C 111.6(3) . . ?
O1C Cl1C O4C 108.5(2) . . ?
O2C Cl1C O4C 109.6(2) . . ?
O1C Cl1C O3C 109.1(3) . . ?
O2C Cl1C O3C 108.0(3) . . ?
O4C Cl1C O3C 110.0(2) . . ?
O2D Cl1D O1D 109.9(6) . . ?
O2D Cl1D O4D 111.5(7) . . ?
O1D Cl1D O4D 103.1(6) . . ?
O2D Cl1D O3D 116.0(7) . . ?
O1D Cl1D O3D 106.3(6) . . ?
O4D Cl1D O3D 109.0(8) . . ?
O4E Cl1E O1E 109.8(4) . . ?
O4E Cl1E O2E 107.7(4) . . ?
O1E Cl1E O2E 110.0(4) . . ?
O4E Cl1E O3E 111.2(4) . . ?
O1E Cl1E O3E 112.5(4) . . ?
O2E Cl1E O3E 105.5(4) . . ?
N1F C1F C2F 179.1 . . ?
H1G C1F H3G 77.7 . . ?
H1G C2F H2G 79.7 . . ?
H1G C2F H3G 71.8 . . ?
H2G C2F H3G 88.4 . . ?
C1G N1G N1G 167.5(17) . 2_756 ?
C1G N1G H1F 25.9 . . ?
N1G N1G H1F 141.7 2_756 . ?
N1G C1G C2G 179.1 . . ?
N1G C1G H1F 98.0 . . ?
C2G C1G H1F 81.2 . . ?
C1G C2G H1F 23.4 . . ?
C1G C2G H2F 85.1 . . ?
C1G C2G H3F 99.7 . . ?
C1G C2G H1G 107.9 . . ?
C1G C2G H2G 110.9 . . ?
H1G C2G H2G 111.4 . . ?
C1G C2G H3G 109.4 . . ?
H1G C2G H3G 109.8 . . ?
H2G C2G H3G 107.4 . . ?

loop_
_geom_bond_atom_site_label_1
_geom_bond_atom_site_label_2
_geom_bond_distance
_geom_bond_site_symmetry_2
_geom_bond_publ_flag
Zn1 N21 1.972(3) . ?
Zn1 N81 1.986(3) . ?
Zn1 N71 2.134(3) . ?
Zn1 N11 2.184(3) . ?
Zn2 N111 1.962(3) . ?
Zn2 N51 1.977(3) . ?
Zn2 N121 2.136(3) . ?
Zn2 N61 2.161(3) . ?
N11 C16 1.350(5) . ?
N11 C12 1.359(5) . ?
C12 C13 1.376(5) . ?
C12 C25 1.458(5) . ?
C13 C14 1.377(6) . ?
C13 H13 0.9500 . ?
C14 C15 1.384(6) . ?
C14 H14 0.9500 . ?
C15 C16 1.373(6) . ?
C15 H15 0.9500 . ?
C16 H16 0.9500 . ?
N21 C22 1.315(5) . ?
N21 C25 1.377(5) . ?
C22 C32 1.459(5) . ?
C22 S23 1.709(4) . ?
S23 C24 1.717(4) . ?
C24 C25 1.366(5) . ?
C24 H24 0.9500 . ?
N31 C36 1.337(5) . ?
N31 C32 1.359(4) . ?
C32 C33 1.384(5) . ?
C33 C34 1.381(6) . ?
C33 H33 0.9500 . ?
C34 C35 1.370(6) . ?
C34 H34 0.9500 . ?
C35 C36 1.406(5) . ?
C35 H35 0.9500 . ?
C36 C37 1.520(5) . ?
C37 O1 1.423(4) . ?
C37 H37A 0.9900 . ?
C37 H37B 0.9900 . ?
O1 C47 1.440(5) . ?
N41 C46 1.345(5) . ?
N41 C42 1.351(5) . ?
C42 C43 1.379(5) . ?
C42 C52 1.462(5) . ?
C43 C44 1.377(6) . ?
C43 H43 0.9500 . ?
C44 C45 1.371(6) . ?
C44 H44 0.9500 . ?
C45 C46 1.396(5) . ?
C45 H45 0.9500 . ?
C46 C47 1.510(5) . ?
C47 H47A 0.9900 . ?
C47 H47B 0.9900 . ?
N51 C52 1.313(5) . ?
N51 C55 1.360(5) . ?
C52 S53 1.718(4) . ?
S53 C54 1.712(4) . ?
C54 C55 1.355(5) . ?
C54 H54 0.9500 . ?
C55 C62 1.475(5) . ?
N61 C66 1.341(5) . ?
N61 C62 1.357(5) . ?
C62 C63 1.370(6) . ?
C63 C64 1.388(6) . ?
C63 H63 0.9500 . ?
C64 C65 1.372(7) . ?
C64 H64 0.9500 . ?
C65 C66 1.361(6) . ?
C65 H65 0.9500 . ?
C66 H66 0.9500 . ?
N71 C76 1.338(5) . ?
N71 C72 1.364(5) . ?
C72 C73 1.380(5) . ?
C72 C85 1.471(5) . ?
C73 C74 1.370(6) . ?
C73 H73 0.9500 . ?
C74 C75 1.371(6) . ?
C74 H74 0.9500 . ?
C75 C76 1.384(6) . ?
C75 H75 0.9500 . ?
C76 H76 0.9500 . ?
N81 C82 1.309(5) . ?
N81 C85 1.374(5) . ?
C82 C92 1.456(5) . ?
C82 S83 1.715(4) . ?
S83 C84 1.709(4) . ?
C84 C85 1.354(5) . ?
C84 H84 0.9500 . ?
N91 C96 1.340(5) . ?
N91 C92 1.354(5) . ?
C92 C93 1.378(5) . ?
C93 C94 1.390(6) . ?
C93 H93 0.9500 . ?
C94 C95 1.387(5) . ?
C94 H94 0.9500 . ?
C95 C96 1.391(5) . ?
C95 H95 0.9500 . ?
C96 C97 1.508(5) . ?
C97 O2 1.417(5) . ?
C97 H97A 0.9900 . ?
C97 H97B 0.9900 . ?
O2 C107 1.419(5) . ?
N101 C106 1.335(5) . ?
N101 C102 1.360(5) . ?
C102 C103 1.382(6) . ?
C102 C112 1.461(7) . ?
C103 C104 1.380(7) . ?
C103 H103 0.9500 . ?
C104 C105 1.382(7) . ?
C104 H104 0.9500 . ?
C105 C106 1.399(6) . ?
C105 H105 0.9500 . ?
C106 C107 1.521(6) . ?
C107 H07A 0.9900 . ?
C107 H07B 0.9900 . ?
N111 C112 1.310(6) . ?
N111 C115 1.379(6) . ?
C112 S113 1.715(4) . ?
S113 C114 1.713(6) . ?
C114 C115 1.350(7) . ?
C114 H114 0.9500 . ?
C115 C122 1.476(7) . ?
N121 C122 1.333(6) . ?
N121 C126 1.343(6) . ?
C122 C123 1.387(7) . ?
C123 C124 1.361(9) . ?
C123 H123 0.9500 . ?
C124 C125 1.363(9) . ?
C124 H124 0.9500 . ?
C125 C126 1.385(6) . ?
C125 H125 0.9500 . ?
C126 H126 0.9500 . ?
Cl1A O1A 1.434(3) . ?
Cl1A O4A 1.440(3) . ?
Cl1A O2A 1.439(3) . ?
Cl1A O3A 1.443(3) . ?
Cl1B O2B 1.432(3) . ?
Cl1B O3B 1.432(3) . ?
Cl1B O4B 1.435(3) . ?
Cl1B O1B 1.445(3) . ?
Cl1C O1C 1.404(4) . ?
Cl1C O2C 1.408(3) . ?
Cl1C O4C 1.432(3) . ?
Cl1C O3C 1.434(4) . ?
Cl1D O2D 1.318(10) . ?
Cl1D O1D 1.411(8) . ?
Cl1D O4D 1.472(12) . ?
Cl1D O3D 1.419(12) . ?
Cl1E O4E 1.378(6) . ?
Cl1E O1E 1.438(7) . ?
Cl1E O2E 1.516(7) . ?
Cl1E O3E 1.493(8) . ?
N1F C1F 1.148(6) . ?
C1F C2F 1.471(7) . ?
C1F H1G 1.0938 . ?
C1F H3G 1.2845 . ?
C2F H1F 0.9584 . ?
C2F H2F 0.9549 . ?
C2F H3F 0.9576 . ?
C2F H1G 1.3708 . ?
C2F H2G 0.9258 . ?
C2F H3G 1.1734 . ?
N1G C1G 1.098(11) . ?
N1G N1G 1.37(3) 2_756 ?
N1G H1F 1.3095 . ?
C1G C2G 1.407(14) . ?
C1G H1F 0.5772 . ?
C2G H1F 1.4370 . ?
C2G H2F 1.1668 . ?
C2G H3F 0.9188 . ?
C2G H1G 0.9167 . ?
C2G H2G 0.9133 . ?
C2G H3G 0.9159 . ?

loop_
_platon_squeeze_void_nr
_platon_squeeze_void_average_x
_platon_squeeze_void_average_y
_platon_squeeze_void_average_z
_platon_squeeze_void_volume
_platon_squeeze_void_count_electrons
1 0.500 0.307 1.000 728.9 220.0
2 0.211 0.652 0.704 9.2 0.3
3 0.789 0.348 0.296 9.9 0.4
